data_1542829
loop_
_publ_author_name
'Brooks, Lee'
'Brunelli, Michela'
'Pattison, Philip'
'Jones, Graeme R.'
'Fitch, Andrew'

_publ_section_title
;
 Crystal structures of eight mono-methyl alkanes (C~26~--C~32~) <i>via</i>
 single-crystal and powder diffraction and DFT-D optimization
;
_journal_issue 5
_journal_name_full IUCrJ
_journal_page_first 490
_journal_page_last 497
_journal_paper_doi 10.1107/S2052252515010271
_journal_volume 2
_journal_year 2015
_chemical_absolute_configuration S
_chemical_formula_moiety 'C30 H62'
_chemical_formula_sum 'C30 H62'
_chemical_formula_weight 422.81
_chemical_name_systematic
;
(<i>S</i>)-11-methylnonacosane
;
_space_group_IT_number 4
_symmetry_cell_setting monoclinic
_symmetry_space_group_name_Hall 'P 2yb'
_symmetry_space_group_name_H-M 'P 1 21 1'
_cell_angle_alpha 90
_cell_angle_beta 118.05989(96)
_cell_angle_gamma 90
_cell_formula_units_Z 2
_cell_length_a 16.01290(24)
_cell_length_b 7.144580(71)
_cell_length_c 14.09635(26)
_cell_measurement_temperature 100
_cell_volume 1423.14(4)
_diffrn_ambient_temperature 100
_diffrn_radiation_monochromator 'Si 111'
_diffrn_radiation_type 'Synchrotron ID31 at ESRF'
_diffrn_radiation_wavelength 0.80025
_exptl_crystal_colour white
_exptl_crystal_density_diffrn 0.987
_exptl_crystal_description powder
_cod_data_source_file lc5062.cif
_cod_data_source_block 11MeC29H59
_cod_original_cell_volume 1423.137(39)
_cod_original_sg_symbol_H-M P21
_cod_database_code 1542829
_publcif_datablock.id {154ac6c1-6142-4191-84bf-21fdd3498118}

loop_
_symmetry_equiv_pos_as_xyz
'-x, y+1/2, -z'
'x, y, z'

loop_
_atom_site_label
_atom_site_type_symbol
_atom_site_fract_x
_atom_site_fract_y
_atom_site_fract_z
_atom_site_occupancy
_atom_site_B_iso_or_equiv
C1 C 1.303975 0.7684634 0.4438716 1 1.067(27)
C2 C 1.270523 0.8510773 0.5198194 1 1.067(27)
C3 C 1.178199 0.7664694 0.5065845 1 1.067(27)
C4 C 1.145411 0.8478656 0.5835107 1 1.067(27)
C5 C 1.052724 0.7653482 0.5701712 1 1.067(27)
C6 C 1.020415 0.8467654 0.6474966 1 1.067(27)
C7 C 0.9279132 0.7632613 0.6338455 1 1.067(27)
C8 C 0.89364 0.8433397 0.709752 1 1.067(27)
C9 C 0.8002129 0.7577278 0.69194 1 1.067(27)
C10 C 0.7601073 0.8390606 0.7619886 1 1.067(27)
C11 C 0.6662025 0.7523313 0.7445177 1 1.067(27)
C12 C 0.6361114 0.8390176 0.8234513 1 1.067(27)
C13 C 0.5459674 0.7574882 0.817824 1 1.067(27)
C14 C 0.5171284 0.8418345 0.8973422 1 1.067(27)
C15 C 0.4244281 0.7611694 0.8850279 1 1.067(27)
C16 C 0.3920069 0.8432716 0.961942 1 1.067(27)
C17 C 0.2993097 0.760179 0.9481259 1 1.067(27)
C18 C 0.2659431 0.8412651 1.024415 1 1.067(27)
C19 C 0.1729313 0.7582739 1.009552 1 1.067(27)
C20 C 0.1395037 0.839219 1.085843 1 1.067(27)
C21 C 0.04619951 0.7573399 1.070887 1 1.067(27)
C22 C 0.01275699 0.8393992 1.147003 1 1.067(27)
C23 C -0.08083804 0.7590571 1.13211 1 1.067(27)
C24 C -0.1135145 0.8412899 1.208863 1 1.067(27)
C25 C -0.206764 0.7605644 1.194941 1 1.067(27)
C26 C -0.238896 0.8431041 1.27225 1 1.067(27)
C27 C -0.3318359 0.7622721 1.259214 1 1.067(27)
C28 C -0.3642982 0.8472972 1.335607 1 1.067(27)
C29 C -0.4568059 0.7653707 1.323146 1 1.067(27)
C30 C 0.5886977 0.7692809 0.6277032 1 1.067(27)
H11 H 1.368414 0.8375993 0.4522919 1 1.067(27)
H12 H 1.249717 0.7841817 0.3595587 1 1.067(27)
H13 H 1.31927 0.6184118 0.4587469 1 1.067(27)
H21 H 1.261615 1.003426 0.5076857 1 1.067(27)
H22 H 1.325979 0.8317253 0.603685 1 1.067(27)
H31 H 1.186046 0.6135051 0.5175246 1 1.067(27)
H32 H 1.12236 0.7880643 0.423016 1 1.067(27)
H41 H 1.137875 1.000835 0.5725679 1 1.067(27)
H42 H 1.201156 0.8259867 0.6670029 1 1.067(27)
H51 H 1.059933 0.6123579 0.5806328 1 1.067(27)
H52 H 0.9969124 0.7882108 0.4868282 1 1.067(27)
H61 H 1.012727 0.999595 0.6366376 1 1.067(27)
H62 H 1.076316 0.8246066 0.7309105 1 1.067(27)
H71 H 0.9356592 0.6102876 0.6445445 1 1.067(27)
H72 H 0.8724746 0.7850004 0.5501911 1 1.067(27)
H81 H 0.8856787 0.9963123 0.6991355 1 1.067(27)
H82 H 0.9481952 0.8208987 0.7938262 1 1.067(27)
H91 H 0.8090216 0.6054035 0.7048811 1 1.067(27)
H92 H 0.748482 0.7759747 0.6065247 1 1.067(27)
H101 H 0.7504445 0.9914977 0.7486497 1 1.067(27)
H102 H 0.8126089 0.8219489 0.8474636 1 1.067(27)
H111 H 0.6786424 0.6013744 0.7633012 1 1.067(27)
H121 H 0.627644 0.991457 0.8095376 1 1.067(27)
H122 H 0.6947393 0.8217725 0.9058111 1 1.067(27)
H131 H 0.5542641 0.6049999 0.8302873 1 1.067(27)
H132 H 0.4868502 0.7767099 0.7362497 1 1.067(27)
H141 H 0.5104688 0.994824 0.8865533 1 1.067(27)
H142 H 0.5736451 0.8186912 0.9802795 1 1.067(27)
H151 H 0.4312693 0.6081779 0.895654 1 1.067(27)
H152 H 0.3685855 0.783749 0.8016082 1 1.067(27)
H161 H 0.3845344 0.9961023 0.9510005 1 1.067(27)
H162 H 0.4476632 0.8212538 1.045517 1 1.067(27)
H171 H 0.3069028 0.6072053 0.9589069 1 1.067(27)
H172 H 0.2438972 0.7821958 0.864387 1 1.067(27)
H181 H 0.2587673 0.9942586 1.014034 1 1.067(27)
H182 H 0.3209895 0.8184024 1.108168 1 1.067(27)
H191 H 0.1804285 0.605296 1.020253 1 1.067(27)
H192 H 0.1178263 0.7807158 0.9258048 1 1.067(27)
H201 H 0.1325807 0.9923619 1.07562 1 1.067(27)
H202 H 0.1946731 0.8159334 1.169439 1 1.067(27)
H211 H 0.05326108 0.6043546 1.081592 1 1.067(27)
H212 H -0.008844488 0.7799227 0.9871379 1 1.067(27)
H221 H 0.006264516 0.9925443 1.136614 1 1.067(27)
H222 H 0.06762041 0.8161136 1.230763 1 1.067(27)
H231 H -0.0745762 0.6058955 1.142098 1 1.067(27)
H232 H -0.1359513 0.7830435 1.048505 1 1.067(27)
H241 H -0.120068 0.9942939 1.198477 1 1.067(27)
H242 H -0.05809619 0.8180085 1.292457 1 1.067(27)
H251 H -0.2003401 0.6075531 1.205167 1 1.067(27)
H252 H -0.2622094 0.7842729 1.111584 1 1.067(27)
H261 H -0.2457086 0.9960936 1.261543 1 1.067(27)
H262 H -0.1830857 0.8203815 1.355591 1 1.067(27)
H271 H -0.3250027 0.6093034 1.270566 1 1.067(27)
H272 H -0.3874885 0.7838701 1.175644 1 1.067(27)
H281 H -0.3717276 0.9996551 1.322976 1 1.067(27)
H282 H -0.3082893 0.8276644 1.419148 1 1.067(27)
H291 H -0.5137548 0.7803846 1.240155 1 1.067(27)
H292 H -0.4806082 0.8355037 1.375533 1 1.067(27)
H293 H -0.4497353 0.6154656 1.342686 1 1.067(27)
H301 H 0.5722844 0.9170606 0.6035874 1 1.067(27)
H302 H 0.522938 0.7011145 0.615247 1 1.067(27)
H303 H 0.6097857 0.7026411 0.5721469 1 1.067(27)

loop_
_geom_bond_atom_site_label_1
_geom_bond_atom_site_label_2
_geom_bond_distance
_ccdc_geom_bond_type
C1 C2 1.523 S
C1 H11 1.099 S
C1 H12 1.100 S
C1 H13 1.099 S
C2 C3 1.526 S
C2 H21 1.101 S
C2 H22 1.103 S
C3 C4 1.524 S
C3 H31 1.102 S
C3 H32 1.104 S
C4 C5 1.524 S
C4 H41 1.102 S
C4 H42 1.104 S
C5 C6 1.525 S
C5 H51 1.102 S
C5 H52 1.104 S
C6 C7 1.523 S
C6 H61 1.102 S
C6 H62 1.104 S
C7 C8 1.525 S
C7 H71 1.102 S
C7 H72 1.104 S
C8 C9 1.524 S
C8 H81 1.102 S
C8 H82 1.104 S
C9 C10 1.524 S
C9 H91 1.102 S
C9 H92 1.102 S
C10 C11 1.536 S
C10 H101 1.103 S
C10 H102 1.104 S
C11 C12 1.536 S
C11 C30 1.531 S
C11 H111 1.105 S
C12 C13 1.524 S
C12 H121 1.104 S
C12 H122 1.104 S
C13 C14 1.523 S
C13 H131 1.101 S
C13 H132 1.102 S
C14 C15 1.524 S
C14 H141 1.102 S
C14 H142 1.103 S
C15 C16 1.522 S
C15 H151 1.102 S
C15 H152 1.104 S
C16 C17 1.524 S
C16 H161 1.102 S
C16 H162 1.104 S
C17 C18 1.523 S
C17 H171 1.102 S
C17 H172 1.104 S
C18 C19 1.523 S
C18 H181 1.102 S
C18 H182 1.104 S
C19 C20 1.523 S
C19 H191 1.102 S
C19 H192 1.104 S
C20 C21 1.524 S
C20 H201 1.102 S
C20 H202 1.104 S
C21 C22 1.524 S
C21 H211 1.102 S
C21 H212 1.104 S
C22 C23 1.524 S
C22 H221 1.102 S
C22 H222 1.104 S
C23 C24 1.524 S
C23 H231 1.102 S
C23 H232 1.104 S
C24 C25 1.524 S
C24 H241 1.102 S
C24 H242 1.104 S
C25 C26 1.525 S
C25 H251 1.102 S
C25 H252 1.104 S
C26 C27 1.525 S
C26 H261 1.102 S
C26 H262 1.104 S
C27 C28 1.526 S
C27 H271 1.102 S
C27 H272 1.104 S
C28 C29 1.523 S
C28 H281 1.101 S
C28 H282 1.103 S
C29 H291 1.099 S
C29 H292 1.098 S
C29 H293 1.099 S
C30 H301 1.102 S
C30 H302 1.097 S
C30 H303 1.097 S
